data_4033782
loop_
_publ_author_name
'Xu, Fen'
'Si, Xiao-Ju'
'Song, Yuan-Yuan'
'Wang, Xing-Dong'
'Liu, Chun-Sen'
'Geng, Peng-Fei'
'Du, Miao'

_publ_section_title
;
 Palladium-Catalyzed C-N Bond Cleavage of 2 H-Azirines for the Synthesis
 of Functionalized \a-Amido Ketones.
;
_journal_issue 4
_journal_name_full 'The Journal of organic chemistry'
_journal_page_first 2200
_journal_page_last 2208
_journal_paper_doi 10.1021/acs.joc.8b03193
_journal_volume 84
_journal_year 2019
_chemical_formula_moiety 'C23 H15 F6 N O2'
_chemical_formula_sum 'C23 H15 F6 N O2'
_chemical_formula_weight 451.36
_space_group_crystal_system triclinic
_space_group_IT_number 2
_space_group_name_Hall '-P 1'
_space_group_name_H-M_alt 'P -1'
_atom_sites_solution_hydrogens geom
_atom_sites_solution_primary dual
_audit_creation_date 2018-09-03
_audit_creation_method
;
Olex2 1.2
(compiled 2018.05.29 svn.r3508 for OlexSys, GUI svn.r5506)
;
_cell_angle_alpha 74.933(8)
_cell_angle_beta 75.154(9)
_cell_angle_gamma 63.737(10)
_cell_formula_units_Z 4
_cell_length_a 11.1320(12)
_cell_length_b 11.8213(11)
_cell_length_c 18.4912(16)
_cell_measurement_reflns_used 4089
_cell_measurement_temperature 294(2)
_cell_measurement_theta_max 72.7470
_cell_measurement_theta_min 4.4310
_cell_volume 2078.9(4)
_computing_cell_refinement 'CrysAlisPro 1.171.38.46 (Rigaku OD, 2015)'
_computing_data_collection 'CrysAlisPro 1.171.38.46 (Rigaku OD, 2015)'
_computing_data_reduction 'CrysAlisPro 1.171.38.46 (Rigaku OD, 2015)'
_computing_molecular_graphics 'Olex2 (Dolomanov et al., 2009)'
_computing_publication_material 'Olex2 (Dolomanov et al., 2009)'
_computing_structure_refinement 'ShelXL (Sheldrick, 2015)'
_computing_structure_solution 'ShelXT (Sheldrick, 2015)'
_diffrn_ambient_temperature 294(2)
_diffrn_detector 'CCD plate'
_diffrn_detector_area_resol_mean 5.3031
_diffrn_detector_type AtlasS2
_diffrn_measured_fraction_theta_full 0.999
_diffrn_measured_fraction_theta_max 0.963
_diffrn_measurement_details
;
List of Runs (angles in degrees, time in seconds):

  # Type    Start    End  Width  t~exp~   \w     \q     \k     \f   Frames
--------------------------------------------------------------------------
  1  \w    -56.00  33.00   1.00    5.59    --  -40.30  57.00   0.00   89
  2  \w      2.00  76.00   1.00    5.59    --   40.30 -99.00  90.00   74
  3  \w     25.00 109.00   1.00   22.35    --  107.14 -95.00 -30.00   84
  4  \w     87.00 113.00   1.00   22.35    --  107.14 -61.00 -90.00   26
  5  \w     55.00  95.00   1.00    5.59    --   40.30-125.00-150.00   40
  6  \w     37.00  62.00   1.00   22.35    --  107.14 -61.00 -90.00   25
  7  \w     46.00 121.00   1.00   22.35    --  107.14 -30.00 -90.00   75
  8  \w    110.00 147.00   1.00   22.35    --  107.14  30.00 -30.00   37
  9  \w     79.00 178.00   1.00   22.35    --  107.14  30.00  90.00   99
 10  \w     87.00 140.00   1.00   22.35    --  107.14 -77.00  90.00   53
 11  \w     82.00 109.00   1.00   22.35    --  107.14 -95.00  90.00   27
 12  \w     43.00 117.00   1.00   22.35    --  107.14 -45.00  30.00   74
 13  \w     49.00 121.00   1.00   22.35    --  107.14-125.00 -60.00   72
 14  \w     40.00 102.00   1.00   22.35    --  107.14 -95.00  60.00   62
 15  \w     33.00 126.00   1.00   22.35    --  107.14 -30.00 150.00   93
 16  \w     83.00 135.00   1.00   22.35    --  107.14  45.00-180.00   52
 17  \w    138.00 167.00   1.00   22.35    --  107.14  45.00-180.00   29
 18  \w   -108.00 -11.00   1.00    5.59    --  -40.30 -77.00 150.00   97
 19  \w   -115.00 -16.00   1.00    5.59    --  -40.30 -38.00-150.00   99
;
_diffrn_measurement_device 'four-circle diffractometer'
_diffrn_measurement_device_type 'SuperNova, Dual, Cu at zero, AtlasS2'
_diffrn_measurement_method '\w scans'
_diffrn_orient_matrix_type 'CrysAlisPro convention (1999,Acta A55,543-557)'
_diffrn_orient_matrix_UB_11 0.1123301000
_diffrn_orient_matrix_UB_12 0.0105750000
_diffrn_orient_matrix_UB_13 0.0286846000
_diffrn_orient_matrix_UB_21 0.0226913000
_diffrn_orient_matrix_UB_22 -0.1288218000
_diffrn_orient_matrix_UB_23 0.0538018000
_diffrn_orient_matrix_UB_31 0.1064520000
_diffrn_orient_matrix_UB_32 -0.0709424000
_diffrn_orient_matrix_UB_33 -0.0626900000
_diffrn_radiation_monochromator mirror
_diffrn_radiation_probe x-ray
_diffrn_radiation_type CuK\a
_diffrn_radiation_wavelength 1.54184
_diffrn_reflns_av_R_equivalents 0.0372
_diffrn_reflns_av_unetI/netI 0.0462
_diffrn_reflns_Laue_measured_fraction_full 0.999
_diffrn_reflns_Laue_measured_fraction_max 0.963
_diffrn_reflns_limit_h_max 13
_diffrn_reflns_limit_h_min -12
_diffrn_reflns_limit_k_max 14
_diffrn_reflns_limit_k_min -14
_diffrn_reflns_limit_l_max 19
_diffrn_reflns_limit_l_min -22
_diffrn_reflns_number 14504
_diffrn_reflns_point_group_measured_fraction_full 0.999
_diffrn_reflns_point_group_measured_fraction_max 0.963
_diffrn_reflns_theta_full 67.684
_diffrn_reflns_theta_max 73.841
_diffrn_reflns_theta_min 4.231
_diffrn_source 'micro-focus sealed X-ray tube'
_diffrn_source_type 'SuperNova (Cu) X-ray Source'
_exptl_absorpt_coefficient_mu 1.125
_exptl_absorpt_correction_T_max 1.00000
_exptl_absorpt_correction_T_min 0.38696
_exptl_absorpt_correction_type multi-scan
_exptl_absorpt_process_details
;
CrysAlisPro 1.171.38.46 (Rigaku Oxford Diffraction, 2015)
Empirical absorption correction using spherical harmonics,
 implemented in SCALE3 ABSPACK scaling algorithm.
;
_exptl_crystal_colour colorless
_exptl_crystal_density_diffrn 1.442
_exptl_crystal_description prism
_exptl_crystal_F_000 920
_exptl_crystal_size_max 0.26
_exptl_crystal_size_mid 0.24
_exptl_crystal_size_min 0.22
_refine_diff_density_max 0.772
_refine_diff_density_min -0.491
_refine_diff_density_rms 0.051
_refine_ls_extinction_method none
_refine_ls_goodness_of_fit_ref 1.054
_refine_ls_hydrogen_treatment constr
_refine_ls_matrix_type full
_refine_ls_number_parameters 577
_refine_ls_number_reflns 8104
_refine_ls_number_restraints 0
_refine_ls_restrained_S_all 1.054
_refine_ls_R_factor_all 0.0909
_refine_ls_R_factor_gt 0.0705
_refine_ls_shift/su_max 0.000
_refine_ls_shift/su_mean 0.000
_refine_ls_structure_factor_coef Fsqd
_refine_ls_weighting_details 'w=1/[\s^2^(Fo^2^)+(0.1256P)^2^+0.3161P] where P=(Fo^2^+2Fc^2^)/3'
_refine_ls_weighting_scheme calc
_refine_ls_wR_factor_gt 0.2049
_refine_ls_wR_factor_ref 0.2356
_reflns_Friedel_coverage 0.000
_reflns_number_gt 5745
_reflns_number_total 8104
_reflns_threshold_expression 'I > 2\s(I)'
_cod_data_source_file jo8b03193_si_003.cif
_cod_data_source_block sxj-20180412-j-579
_cod_database_code 4033782
_shelx_shelxl_version_number 2018/1
_chemical_oxdiff_formula 'C N O H F'
_shelx_space_group_comment
;
The symmetry employed for this shelxl refinement is uniquely defined
by the following loop, which should always be used as a source of
symmetry information in preference to the above space-group names.
They are only intended as comments.
;
_shelx_estimated_absorpt_t_max 0.790
_shelx_estimated_absorpt_t_min 0.759
_reflns_odcompleteness_completeness 99.93
_reflns_odcompleteness_iscentric 1
_reflns_odcompleteness_theta 66.97
_olex2_refinement_description
;
1. Fixed Uiso
 At 1.2 times of:
  All C(H) groups, All N(H) groups
2.a Ternary CH refined with riding coordinates:
 C30(H30), C8(H8)
2.b Aromatic/amide H refined with riding coordinates:
 N1(H1), N2(H2), C26(H26), C41(H41), C6(H6), C18(H18), C43(H43), C37(H37),
 C28(H28), C33(H33), C42(H42), C20(H20), C10(H10), C25(H25), C19(H19), C14(H14),
  C24(H24), C5(H5), C2(H2A), C35(H35), C36(H36), C12(H12), C29(H29), C4(H4),
 C11(H11), C34(H34), C13(H13), C3(H3)
;
_olex2_submission_special_instructions 'No special instructions were received'
_oxdiff_exptl_absorpt_empirical_details
;
Empirical correction (ABSPACK) includes:
- Absorption correction using spherical harmonics
- Frame scaling
;
_oxdiff_exptl_absorpt_empirical_full_max 2.441
_oxdiff_exptl_absorpt_empirical_full_min 0.686

loop_
_space_group_symop_operation_xyz
'x, y, z'
'-x, -y, -z'

loop_
_atom_site_label
_atom_site_type_symbol
_atom_site_fract_x
_atom_site_fract_y
_atom_site_fract_z
_atom_site_U_iso_or_equiv
_atom_site_adp_type
_atom_site_occupancy
_atom_site_site_symmetry_order
_atom_site_calc_flag
_atom_site_refinement_flags_posn
N1 N 0.35743(18) 0.75958(17) 0.53122(11) 0.0438(4) Uani 1 1 d .
H1 H 0.307468 0.820484 0.556815 0.053 Uiso 1 1 calc R
F3 F 0.2637(2) 0.8823(2) 0.36307(11) 0.0871(6) Uani 1 1 d .
O3 O 0.3695(2) 0.6302(2) 0.45737(13) 0.0713(6) Uani 1 1 d .
F2 F 0.2033(2) 0.7504(2) 0.33687(12) 0.0951(7) Uani 1 1 d .
F4 F 0.2558(3) 0.5887(2) 0.63624(13) 0.0977(7) Uani 1 1 d .
F1 F 0.0772(3) 0.9509(3) 0.32134(12) 0.1069(8) Uani 1 1 d .
O1 O 0.4770(2) 0.3664(2) 1.02856(15) 0.0786(6) Uani 1 1 d .
O4 O 0.4854(2) 0.8820(2) 0.42547(15) 0.0844(7) Uani 1 1 d .
N2 N 0.2750(2) 0.5774(2) 0.97443(14) 0.0610(6) Uani 1 1 d .
H2 H 0.351606 0.579305 0.973803 0.073 Uiso 1 1 calc R
O2 O 0.0552(2) 0.6926(2) 0.96147(17) 0.0849(7) Uani 1 1 d .
F5 F 0.1772(3) 0.7656(3) 0.67671(14) 0.1200(9) Uani 1 1 d .
F10 F 0.2738(4) 0.7467(3) 0.81799(14) 0.1298(11) Uani 1 1 d .
F9 F 0.0725(3) 0.7041(3) 1.11953(16) 0.1255(10) Uani 1 1 d .
F8 F 0.2775(3) 0.6505(4) 1.11981(14) 0.1387(13) Uani 1 1 d .
F6 F 0.0609(3) 0.6511(4) 0.70520(15) 0.1445(13) Uani 1 1 d .
C39 C 0.1515(3) 0.7743(2) 0.50888(15) 0.0545(6) Uani 1 1 d .
C38 C 0.3044(3) 0.7119(2) 0.49562(14) 0.0536(6) Uani 1 1 d .
C30 C 0.5042(3) 0.7025(2) 0.52412(15) 0.0541(6) Uani 1 1 d .
H30 H 0.538796 0.613128 0.517676 0.065 Uiso 1 1 calc R
F12 F 0.0810(3) 0.8997(4) 0.80914(17) 0.1520(15) Uani 1 1 d .
C16 C 0.1813(2) 0.8059(3) 0.96869(15) 0.0564(6) Uani 1 1 d .
C27 C 0.5434(3) 0.7076(3) 0.59528(15) 0.0561(6) Uani 1 1 d .
C7 C 0.3726(3) 0.3551(3) 1.03099(16) 0.0582(6) Uani 1 1 d .
C15 C 0.1659(3) 0.6860(3) 0.96746(16) 0.0589(6) Uani 1 1 d .
C31 C 0.5607(3) 0.7778(3) 0.45347(16) 0.0589(6) Uani 1 1 d .
C8 C 0.2671(3) 0.4552(3) 0.98312(17) 0.0594(6) Uani 1 1 d .
H8 H 0.176736 0.461907 1.010089 0.071 Uiso 1 1 calc R
C1 C 0.3491(3) 0.2414(3) 1.07679(15) 0.0589(6) Uani 1 1 d .
C40 C 0.0822(3) 0.8415(3) 0.44710(16) 0.0597(6) Uani 1 1 d .
C17 C 0.1925(3) 0.8929(3) 0.90202(17) 0.0628(7) Uani 1 1 d .
C44 C 0.0754(3) 0.7628(3) 0.58097(17) 0.0647(7) Uani 1 1 d .
C32 C 0.7076(3) 0.7220(3) 0.42232(16) 0.0635(7) Uani 1 1 d .
F11 F 0.2550(4) 0.9315(4) 0.76973(16) 0.1505(13) Uani 1 1 d .
F7 F 0.1294(5) 0.8087(4) 1.16980(16) 0.1691(16) Uani 1 1 d .
C9 C 0.2928(3) 0.4106(3) 0.90856(17) 0.0626(7) Uani 1 1 d .
C21 C 0.1732(3) 0.8401(3) 1.03749(17) 0.0673(7) Uani 1 1 d .
C26 C 0.5350(3) 0.8217(3) 0.60823(18) 0.0686(7) Uani 1 1 d .
H26 H 0.503651 0.896318 0.573281 0.082 Uiso 1 1 calc R
C46 C 0.1572(3) 0.8549(3) 0.36753(17) 0.0709(8) Uani 1 1 d .
C41 C -0.0583(3) 0.8974(3) 0.4585(2) 0.0728(8) Uani 1 1 d .
H41 H -0.103327 0.943293 0.417314 0.087 Uiso 1 1 calc R
C6 C 0.2229(3) 0.2454(3) 1.11304(19) 0.0730(8) Uani 1 1 d .
H6 H 0.145546 0.320098 1.105404 0.088 Uiso 1 1 calc R
C18 C 0.1925(3) 1.0085(3) 0.9041(2) 0.0785(9) Uani 1 1 d .
H18 H 0.200414 1.064285 0.859096 0.094 Uiso 1 1 calc R
C43 C -0.0651(4) 0.8170(4) 0.5907(2) 0.0803(9) Uani 1 1 d .
H43 H -0.114757 0.806712 0.638833 0.096 Uiso 1 1 calc R
C23 C 0.2009(3) 0.8641(4) 0.82610(19) 0.0792(9) Uani 1 1 d .
C37 C 0.7569(4) 0.7972(4) 0.36223(19) 0.0809(9) Uani 1 1 d .
H37 H 0.698452 0.879701 0.344237 0.097 Uiso 1 1 calc R
C28 C 0.5886(4) 0.5979(3) 0.6478(2) 0.0805(9) Uani 1 1 d .
H28 H 0.593622 0.521444 0.639603 0.097 Uiso 1 1 calc R
C33 C 0.7939(3) 0.5999(4) 0.4489(2) 0.0807(9) Uani 1 1 d .
H33 H 0.761832 0.549063 0.489255 0.097 Uiso 1 1 calc R
C42 C -0.1322(3) 0.8857(4) 0.5302(2) 0.0831(9) Uani 1 1 d .
H42 H -0.226594 0.923994 0.537556 0.100 Uiso 1 1 calc R
C20 C 0.1720(3) 0.9585(4) 1.0381(2) 0.0847(11) Uani 1 1 d .
H20 H 0.165113 0.981048 1.084025 0.102 Uiso 1 1 calc R
C22 C 0.1648(3) 0.7514(4) 1.11110(19) 0.0871(11) Uani 1 1 d .
C45 C 0.1427(4) 0.6913(4) 0.64963(19) 0.0853(10) Uani 1 1 d .
C10 C 0.1994(4) 0.3793(4) 0.8905(2) 0.0831(9) Uani 1 1 d .
H10 H 0.119756 0.384990 0.924275 0.100 Uiso 1 1 calc R
C25 C 0.5736(4) 0.8244(4) 0.6734(2) 0.0846(10) Uani 1 1 d .
H25 H 0.568772 0.900551 0.681974 0.102 Uiso 1 1 calc R
C19 C 0.1810(4) 1.0421(4) 0.9717(3) 0.0905(11) Uani 1 1 d .
H19 H 0.179245 1.121057 0.972775 0.109 Uiso 1 1 calc R
C14 C 0.4102(4) 0.4005(4) 0.8571(2) 0.0890(10) Uani 1 1 d .
H14 H 0.473813 0.421392 0.868480 0.107 Uiso 1 1 calc R
C24 C 0.6186(4) 0.7147(5) 0.7247(2) 0.0922(11) Uani 1 1 d .
H24 H 0.644122 0.716580 0.768399 0.111 Uiso 1 1 calc R
C5 C 0.2118(4) 0.1372(4) 1.1611(2) 0.0902(11) Uani 1 1 d .
H5 H 0.127022 0.140949 1.187058 0.108 Uiso 1 1 calc R
C2 C 0.4608(4) 0.1280(4) 1.0876(3) 0.0965(13) Uani 1 1 d .
H2A H 0.546515 0.124459 1.063799 0.116 Uiso 1 1 calc R
C35 C 0.9754(5) 0.6296(6) 0.3546(3) 0.1070(15) Uani 1 1 d .
H35 H 1.065506 0.597347 0.331029 0.128 Uiso 1 1 calc R
C36 C 0.8912(5) 0.7509(5) 0.3292(2) 0.0981(12) Uani 1 1 d .
H36 H 0.924115 0.802248 0.289699 0.118 Uiso 1 1 calc R
C12 C 0.3398(6) 0.3303(4) 0.7721(2) 0.1051(15) Uani 1 1 d .
H12 H 0.354945 0.304108 0.726154 0.126 Uiso 1 1 calc R
C29 C 0.6266(5) 0.6009(5) 0.7125(2) 0.1001(13) Uani 1 1 d .
H29 H 0.657489 0.526583 0.747771 0.120 Uiso 1 1 calc R
C4 C 0.3226(5) 0.0267(5) 1.1704(2) 0.1021(13) Uani 1 1 d .
H4 H 0.313622 -0.045046 1.202530 0.123 Uiso 1 1 calc R
C11 C 0.2251(6) 0.3391(5) 0.8216(3) 0.1059(14) Uani 1 1 d .
H11 H 0.162198 0.318066 0.809607 0.127 Uiso 1 1 calc R
C34 C 0.9297(4) 0.5531(5) 0.4149(3) 0.1049(14) Uani 1 1 d .
H34 H 0.989192 0.470985 0.432585 0.126 Uiso 1 1 calc R
C13 C 0.4348(5) 0.3598(5) 0.7891(2) 0.1034(13) Uani 1 1 d .
H13 H 0.514600 0.352530 0.755199 0.124 Uiso 1 1 calc R
C3 C 0.4484(5) 0.0198(4) 1.1327(3) 0.1157(17) Uani 1 1 d .
H3 H 0.524346 -0.057020 1.137646 0.139 Uiso 1 1 calc R

loop_
_atom_site_aniso_label
_atom_site_aniso_U_11
_atom_site_aniso_U_22
_atom_site_aniso_U_33
_atom_site_aniso_U_23
_atom_site_aniso_U_13
_atom_site_aniso_U_12
N1 0.0424(9) 0.0432(9) 0.0496(9) -0.0161(7) -0.0072(7) -0.0162(7)
F3 0.0873(12) 0.1164(16) 0.0660(10) 0.0014(10) -0.0153(9) -0.0562(12)
O3 0.0674(12) 0.0694(12) 0.0806(13) -0.0323(11) -0.0222(10) -0.0145(10)
F2 0.1008(15) 0.1191(17) 0.0727(12) -0.0376(12) -0.0113(10) -0.0405(13)
F4 0.1090(16) 0.0899(14) 0.0803(13) 0.0152(10) -0.0320(11) -0.0352(13)
F1 0.1004(15) 0.1262(19) 0.0709(12) 0.0145(12) -0.0360(11) -0.0304(14)
O1 0.0568(11) 0.0742(13) 0.1084(17) 0.0096(12) -0.0309(11) -0.0339(10)
O4 0.0781(14) 0.0749(14) 0.0896(15) 0.0170(12) -0.0240(12) -0.0328(12)
N2 0.0456(10) 0.0557(12) 0.0822(15) -0.0082(11) -0.0177(10) -0.0188(9)
O2 0.0506(10) 0.0780(14) 0.130(2) -0.0283(14) -0.0277(12) -0.0164(10)
F5 0.147(2) 0.149(2) 0.0774(14) -0.0353(15) -0.0382(14) -0.0521(19)
F10 0.182(3) 0.1015(18) 0.0704(13) -0.0255(12) -0.0261(15) -0.0162(18)
F9 0.1106(19) 0.168(3) 0.1011(17) 0.0267(17) -0.0295(14) -0.0791(19)
F8 0.0901(16) 0.182(3) 0.0810(15) 0.0215(16) -0.0260(12) -0.0166(17)
F6 0.129(2) 0.192(3) 0.0773(15) 0.0313(17) -0.0001(14) -0.072(2)
C39 0.0618(14) 0.0535(13) 0.0551(13) -0.0105(10) -0.0131(10) -0.0267(11)
C38 0.0622(14) 0.0508(13) 0.0545(13) -0.0077(10) -0.0175(11) -0.0251(11)
C30 0.0520(13) 0.0523(13) 0.0599(14) -0.0079(10) -0.0138(10) -0.0210(10)
F12 0.0958(18) 0.248(4) 0.1008(18) -0.065(2) -0.0331(14) -0.031(2)
C16 0.0410(11) 0.0605(14) 0.0614(14) -0.0165(11) -0.0092(10) -0.0110(10)
C27 0.0543(13) 0.0598(14) 0.0553(13) -0.0074(11) -0.0107(10) -0.0244(11)
C7 0.0478(12) 0.0621(15) 0.0651(15) -0.0055(12) -0.0137(10) -0.0230(11)
C15 0.0471(12) 0.0647(15) 0.0624(14) -0.0141(12) -0.0119(10) -0.0168(11)
C31 0.0623(14) 0.0626(15) 0.0592(14) -0.0095(12) -0.0157(11) -0.0290(12)
C8 0.0458(12) 0.0587(14) 0.0735(16) -0.0025(12) -0.0169(11) -0.0218(11)
C1 0.0582(14) 0.0700(16) 0.0550(13) -0.0034(11) -0.0158(11) -0.0319(12)
C40 0.0614(14) 0.0619(15) 0.0616(14) -0.0141(12) -0.0165(11) -0.0245(12)
C17 0.0468(12) 0.0622(15) 0.0686(16) -0.0095(12) -0.0111(11) -0.0124(11)
C44 0.0730(17) 0.0666(16) 0.0601(15) -0.0131(12) -0.0086(12) -0.0330(14)
C32 0.0665(15) 0.0784(18) 0.0585(14) -0.0188(13) -0.0112(12) -0.0362(14)
F11 0.199(4) 0.161(3) 0.0774(16) 0.0020(17) 0.0069(18) -0.088(3)
F7 0.241(4) 0.217(4) 0.0650(15) -0.053(2) 0.0083(19) -0.108(3)
C9 0.0635(15) 0.0553(14) 0.0738(16) 0.0043(12) -0.0255(13) -0.0288(12)
C21 0.0484(13) 0.086(2) 0.0662(16) -0.0295(15) -0.0053(11) -0.0195(13)
C26 0.0799(18) 0.0710(18) 0.0650(16) -0.0104(13) -0.0182(13) -0.0364(15)
C46 0.0697(17) 0.081(2) 0.0598(15) -0.0088(14) -0.0212(13) -0.0248(15)
C41 0.0627(16) 0.0773(19) 0.083(2) -0.0186(15) -0.0250(14) -0.0221(14)
C6 0.0663(16) 0.084(2) 0.0770(19) -0.0123(15) -0.0087(14) -0.0401(15)
C18 0.0590(16) 0.0618(17) 0.101(2) -0.0094(16) -0.0147(15) -0.0141(13)
C43 0.0732(19) 0.093(2) 0.0759(19) -0.0205(17) 0.0045(15) -0.0398(17)
C23 0.0682(18) 0.085(2) 0.0634(17) -0.0080(15) -0.0092(14) -0.0155(16)
C37 0.087(2) 0.112(3) 0.0618(16) -0.0187(17) -0.0066(15) -0.058(2)
C28 0.102(2) 0.0668(18) 0.0719(19) -0.0003(15) -0.0313(17) -0.0305(17)
C33 0.0682(18) 0.085(2) 0.093(2) -0.0278(18) -0.0036(16) -0.0327(17)
C42 0.0552(16) 0.095(2) 0.102(3) -0.031(2) -0.0084(16) -0.0274(16)
C20 0.0600(17) 0.102(3) 0.101(3) -0.060(2) -0.0063(16) -0.0206(16)
C22 0.0640(18) 0.126(3) 0.0611(17) -0.0231(18) -0.0104(13) -0.0254(19)
C45 0.095(2) 0.097(3) 0.0557(16) -0.0028(16) -0.0082(15) -0.039(2)
C10 0.084(2) 0.083(2) 0.099(2) -0.0009(18) -0.0332(18) -0.0467(18)
C25 0.095(2) 0.108(3) 0.074(2) -0.0271(19) -0.0153(17) -0.054(2)
C19 0.0676(19) 0.067(2) 0.136(4) -0.034(2) -0.014(2) -0.0185(15)
C14 0.084(2) 0.117(3) 0.085(2) -0.023(2) -0.0088(17) -0.057(2)
C24 0.093(2) 0.129(3) 0.0641(19) -0.021(2) -0.0240(17) -0.044(2)
C5 0.094(2) 0.115(3) 0.080(2) -0.004(2) -0.0046(18) -0.070(2)
C2 0.0689(19) 0.074(2) 0.124(3) 0.022(2) -0.0225(19) -0.0265(16)
C35 0.078(2) 0.147(4) 0.119(3) -0.068(3) 0.021(2) -0.060(3)
C36 0.094(3) 0.137(4) 0.081(2) -0.029(2) 0.0072(19) -0.068(3)
C12 0.171(5) 0.096(3) 0.076(2) 0.001(2) -0.041(3) -0.074(3)
C29 0.119(3) 0.100(3) 0.069(2) 0.0054(19) -0.038(2) -0.033(2)
C4 0.128(3) 0.102(3) 0.093(3) 0.026(2) -0.035(2) -0.075(3)
C11 0.140(4) 0.111(3) 0.107(3) -0.006(2) -0.052(3) -0.076(3)
C34 0.069(2) 0.106(3) 0.140(4) -0.051(3) -0.008(2) -0.023(2)
C13 0.128(4) 0.120(3) 0.077(2) -0.018(2) -0.006(2) -0.068(3)
C3 0.099(3) 0.083(3) 0.146(4) 0.033(3) -0.039(3) -0.037(2)

loop_
_atom_type_symbol
_atom_type_description
_atom_type_scat_dispersion_real
_atom_type_scat_dispersion_imag
_atom_type_scat_source
C C 0.0181 0.0091 'International Tables Vol C Tables 4.2.6.8 and 6.1.1.4'
H H 0.0000 0.0000 'International Tables Vol C Tables 4.2.6.8 and 6.1.1.4'
N N 0.0311 0.0180 'International Tables Vol C Tables 4.2.6.8 and 6.1.1.4'
O O 0.0492 0.0322 'International Tables Vol C Tables 4.2.6.8 and 6.1.1.4'
F F 0.0727 0.0534 'International Tables Vol C Tables 4.2.6.8 and 6.1.1.4'

loop_
_geom_angle_atom_site_label_1
_geom_angle_atom_site_label_2
_geom_angle_atom_site_label_3
_geom_angle
C38 N1 H1 122.0
C38 N1 C30 116.0(2)
C30 N1 H1 122.0
C15 N2 H2 119.5
C15 N2 C8 120.9(2)
C8 N2 H2 119.5
C40 C39 C38 119.8(2)
C44 C39 C38 121.8(2)
C44 C39 C40 118.4(3)
N1 C38 C39 111.8(2)
O3 C38 N1 124.6(3)
O3 C38 C39 123.6(2)
N1 C30 H30 109.4
N1 C30 C27 109.1(2)
N1 C30 C31 107.9(2)
C27 C30 H30 109.4
C27 C30 C31 111.5(2)
C31 C30 H30 109.4
C17 C16 C15 121.5(3)
C21 C16 C15 120.9(3)
C21 C16 C17 117.3(3)
C26 C27 C30 120.8(2)
C28 C27 C30 119.7(3)
C28 C27 C26 119.5(3)
O1 C7 C8 119.9(2)
O1 C7 C1 121.0(2)
C1 C7 C8 119.1(2)
N2 C15 C16 116.6(2)
O2 C15 N2 123.6(3)
O2 C15 C16 119.8(2)
O4 C31 C30 119.5(3)
O4 C31 C32 121.5(3)
C32 C31 C30 119.0(2)
N2 C8 C7 108.2(2)
N2 C8 H8 108.7
N2 C8 C9 113.9(2)
C7 C8 H8 108.7
C9 C8 C7 108.5(2)
C9 C8 H8 108.7
C6 C1 C7 123.5(3)
C2 C1 C7 117.9(3)
C2 C1 C6 118.5(3)
C39 C40 C46 121.4(3)
C41 C40 C39 120.3(3)
C41 C40 C46 118.3(3)
C16 C17 C23 120.8(3)
C18 C17 C16 121.4(3)
C18 C17 C23 117.8(3)
C39 C44 C45 121.3(3)
C43 C44 C39 120.3(3)
C43 C44 C45 118.4(3)
C37 C32 C31 117.3(3)
C33 C32 C31 123.0(3)
C33 C32 C37 119.7(3)
C10 C9 C8 120.8(3)
C14 C9 C8 120.7(3)
C14 C9 C10 118.5(3)
C16 C21 C22 120.9(3)
C20 C21 C16 120.1(3)
C20 C21 C22 119.0(3)
C27 C26 H26 119.9
C27 C26 C25 120.1(3)
C25 C26 H26 119.9
F3 C46 F1 105.7(3)
F3 C46 C40 112.6(2)
F2 C46 F3 107.1(3)
F2 C46 F1 106.5(3)
F2 C46 C40 113.0(3)
F1 C46 C40 111.4(3)
C40 C41 H41 119.7
C42 C41 C40 120.7(3)
C42 C41 H41 119.7
C1 C6 H6 120.2
C1 C6 C5 119.6(3)
C5 C6 H6 120.2
C17 C18 H18 119.6
C19 C18 C17 120.7(4)
C19 C18 H18 119.6
C44 C43 H43 119.5
C42 C43 C44 121.0(3)
C42 C43 H43 119.5
F10 C23 F12 109.7(4)
F10 C23 C17 114.6(3)
F10 C23 F11 104.9(3)
F12 C23 C17 112.1(3)
F12 C23 F11 102.4(3)
F11 C23 C17 112.2(4)
C32 C37 H37 119.7
C36 C37 C32 120.6(4)
C36 C37 H37 119.7
C27 C28 H28 119.9
C27 C28 C29 120.3(4)
C29 C28 H28 119.9
C32 C33 H33 120.3
C32 C33 C34 119.4(4)
C34 C33 H33 120.3
C41 C42 H42 120.3
C43 C42 C41 119.3(3)
C43 C42 H42 120.3
C21 C20 H20 119.5
C19 C20 C21 120.9(3)
C19 C20 H20 119.5
F9 C22 C21 113.4(3)
F8 C22 F9 104.3(4)
F8 C22 F7 107.7(3)
F8 C22 C21 113.8(3)
F7 C22 F9 104.8(3)
F7 C22 C21 112.2(4)
F4 C45 F5 106.3(3)
F4 C45 C44 113.6(3)
F5 C45 C44 111.2(3)
F6 C45 F4 106.7(3)
F6 C45 F5 107.3(3)
F6 C45 C44 111.4(3)
C9 C10 H10 120.2
C9 C10 C11 119.7(4)
C11 C10 H10 120.2
C26 C25 H25 120.2
C24 C25 C26 119.6(4)
C24 C25 H25 120.2
C18 C19 C20 119.5(4)
C18 C19 H19 120.2
C20 C19 H19 120.2
C9 C14 H14 119.4
C13 C14 C9 121.2(4)
C13 C14 H14 119.4
C25 C24 H24 119.7
C25 C24 C29 120.7(3)
C29 C24 H24 119.7
C6 C5 H5 119.6
C4 C5 C6 120.8(4)
C4 C5 H5 119.6
C1 C2 H2A 119.3
C1 C2 C3 121.5(4)
C3 C2 H2A 119.3
C36 C35 H35 119.4
C36 C35 C34 121.2(4)
C34 C35 H35 119.4
C37 C36 H36 120.3
C35 C36 C37 119.5(4)
C35 C36 H36 120.3
C11 C12 H12 119.8
C11 C12 C13 120.5(4)
C13 C12 H12 119.8
C28 C29 C24 119.8(4)
C28 C29 H29 120.1
C24 C29 H29 120.1
C5 C4 H4 119.9
C5 C4 C3 120.3(4)
C3 C4 H4 119.9
C10 C11 H11 119.5
C12 C11 C10 120.9(4)
C12 C11 H11 119.5
C33 C34 H34 120.2
C35 C34 C33 119.5(5)
C35 C34 H34 120.2
C14 C13 H13 120.4
C12 C13 C14 119.2(4)
C12 C13 H13 120.4
C2 C3 H3 120.4
C4 C3 C2 119.2(4)
C4 C3 H3 120.4

loop_
_geom_bond_atom_site_label_1
_geom_bond_atom_site_label_2
_geom_bond_distance
N1 H1 0.8600
N1 C38 1.336(3)
N1 C30 1.450(3)
F3 C46 1.338(4)
O3 C38 1.197(3)
F2 C46 1.328(4)
F4 C45 1.327(5)
F1 C46 1.343(4)
O1 C7 1.216(3)
O4 C31 1.211(4)
N2 H2 0.8600
N2 C15 1.325(3)
N2 C8 1.451(4)
O2 C15 1.232(3)
F5 C45 1.340(5)
F10 C23 1.287(4)
F9 C22 1.332(5)
F8 C22 1.305(4)
F6 C45 1.327(5)
C39 C38 1.507(4)
C39 C40 1.403(4)
C39 C44 1.394(4)
C30 H30 0.9800
C30 C27 1.511(4)
C30 C31 1.537(4)
F12 C23 1.307(4)
C16 C15 1.507(4)
C16 C17 1.403(4)
C16 C21 1.402(4)
C27 C26 1.390(4)
C27 C28 1.377(4)
C7 C8 1.523(4)
C7 C1 1.482(4)
C31 C32 1.483(4)
C8 H8 0.9800
C8 C9 1.517(4)
C1 C6 1.379(4)
C1 C2 1.376(5)
C40 C46 1.501(4)
C40 C41 1.385(4)
C17 C18 1.377(5)
C17 C23 1.499(5)
C44 C43 1.385(5)
C44 C45 1.502(5)
C32 C37 1.390(5)
C32 C33 1.376(5)
F11 C23 1.325(5)
F7 C22 1.311(5)
C9 C10 1.383(4)
C9 C14 1.382(5)
C21 C20 1.397(5)
C21 C22 1.496(5)
C26 H26 0.9300
C26 C25 1.392(5)
C41 H41 0.9300
C41 C42 1.379(5)
C6 H6 0.9300
C6 C5 1.390(5)
C18 H18 0.9300
C18 C19 1.366(6)
C43 H43 0.9300
C43 C42 1.374(6)
C37 H37 0.9300
C37 C36 1.375(6)
C28 H28 0.9300
C28 C29 1.382(5)
C33 H33 0.9300
C33 C34 1.393(5)
C42 H42 0.9300
C20 H20 0.9300
C20 C19 1.373(6)
C10 H10 0.9300
C10 C11 1.392(6)
C25 H25 0.9300
C25 C24 1.364(6)
C19 H19 0.9300
C14 H14 0.9300
C14 C13 1.381(6)
C24 H24 0.9300
C24 C29 1.383(6)
C5 H5 0.9300
C5 C4 1.351(6)
C2 H2A 0.9300
C2 C3 1.377(5)
C35 H35 0.9300
C35 C36 1.357(7)
C35 C34 1.383(7)
C36 H36 0.9300
C12 H12 0.9300
C12 C11 1.346(7)
C12 C13 1.375(7)
C29 H29 0.9300
C4 H4 0.9300
C4 C3 1.371(7)
C11 H11 0.9300
C34 H34 0.9300
C13 H13 0.9300
C3 H3 0.9300
